data_7241003
loop_
_publ_author_name
'Wang, Kai-Kai'
'Xie, Yan-Xin'
'Li, Yan-Li'
'Chen, Rongxiang'
'Wang, Zhan-Yong'

_publ_section_title
;
 Dearomative [3 + 2] cycloaddition reaction of nitrobenzothiophenes with
 nonstabilized azomethine ylides
;
_journal_issue 48
_journal_name_full 'RSC Advances'
_journal_page_first 28720
_journal_page_last 28724
_journal_paper_doi 10.1039/D0RA05687A
_journal_volume 10
_journal_year 2020
_chemical_formula_sum 'C17 H15 Cl N2 O2 S'
_chemical_formula_weight 346.82
_space_group_crystal_system monoclinic
_space_group_IT_number 14
_space_group_name_Hall '-P 2ybc'
_space_group_name_H-M_alt 'P 1 21/c 1'
_atom_sites_solution_hydrogens geom
_audit_creation_method SHELXL-2014/7
_audit_update_record
;
2020-05-31 deposited with the CCDC.	2020-07-29 downloaded from the CCDC.
;
_cell_angle_alpha 90
_cell_angle_beta 103.502(3)
_cell_angle_gamma 90
_cell_formula_units_Z 4
_cell_length_a 10.768(2)
_cell_length_b 10.433(2)
_cell_length_c 14.800(3)
_cell_measurement_reflns_used 4094
_cell_measurement_temperature 296(2)
_cell_measurement_theta_max 27.65
_cell_measurement_theta_min 2.41
_cell_volume 1616.7(5)
_computing_cell_refinement 'Bruker SMART'
_computing_data_collection 'Bruker SMART'
_computing_data_reduction 'Bruker SAINT'
_computing_molecular_graphics 'Bruker SHELXTL'
_computing_publication_material 'Bruker SHELXTL'
_computing_structure_refinement 'SHELXL-2014/7 (Sheldrick, 2014)'
_computing_structure_solution 'Bruker SHELXTL'
_diffrn_ambient_temperature 296(2)
_diffrn_measured_fraction_theta_full 0.998
_diffrn_measured_fraction_theta_max 0.998
_diffrn_measurement_device_type 'CCD area detector'
_diffrn_measurement_method 'phi and omega scans'
_diffrn_radiation_type MoK\a
_diffrn_radiation_wavelength 0.71073
_diffrn_reflns_av_R_equivalents 0.0158
_diffrn_reflns_av_unetI/netI 0.0180
_diffrn_reflns_Laue_measured_fraction_full 0.998
_diffrn_reflns_Laue_measured_fraction_max 0.998
_diffrn_reflns_limit_h_max 12
_diffrn_reflns_limit_h_min -13
_diffrn_reflns_limit_k_max 12
_diffrn_reflns_limit_k_min -7
_diffrn_reflns_limit_l_max 17
_diffrn_reflns_limit_l_min -17
_diffrn_reflns_number 8288
_diffrn_reflns_point_group_measured_fraction_full 0.998
_diffrn_reflns_point_group_measured_fraction_max 0.998
_diffrn_reflns_theta_full 25.242
_diffrn_reflns_theta_max 25.497
_diffrn_reflns_theta_min 2.756
_exptl_absorpt_coefficient_mu 0.376
_exptl_absorpt_correction_type none
_exptl_crystal_colour COLORLESS
_exptl_crystal_density_diffrn 1.425
_exptl_crystal_description BLOCK
_exptl_crystal_F_000 720
_exptl_crystal_size_max 0.260
_exptl_crystal_size_mid 0.240
_exptl_crystal_size_min 0.220
_refine_diff_density_max 0.375
_refine_diff_density_min -0.303
_refine_diff_density_rms 0.042
_refine_ls_extinction_method none
_refine_ls_goodness_of_fit_ref 1.022
_refine_ls_hydrogen_treatment constr
_refine_ls_matrix_type full
_refine_ls_number_parameters 208
_refine_ls_number_reflns 2990
_refine_ls_number_restraints 0
_refine_ls_restrained_S_all 1.022
_refine_ls_R_factor_all 0.0510
_refine_ls_R_factor_gt 0.0393
_refine_ls_shift/su_max 0.000
_refine_ls_shift/su_mean 0.000
_refine_ls_structure_factor_coef Fsqd
_refine_ls_weighting_details 'w=1/[\s^2^(Fo^2^)+(0.0538P)^2^+0.8333P] where P=(Fo^2^+2Fc^2^)/3'
_refine_ls_weighting_scheme calc
_refine_ls_wR_factor_gt 0.1041
_refine_ls_wR_factor_ref 0.1106
_reflns_Friedel_coverage 0.000
_reflns_number_gt 2411
_reflns_number_total 2990
_reflns_threshold_expression 'I > 2\s(I)'
_cod_data_source_file d0ra05687a2.cif
_cod_data_source_block 1
_cod_depositor_comments 'Adding full bibliography for 7241003.cif.'
_cod_original_cell_volume 1616.8(6)
_cod_original_sg_symbol_H-M 'P 21/c'
_cod_database_code 7241003
_shelx_shelxl_version_number 2014/7
_shelx_space_group_comment
; 
The symmetry employed for this shelxl refinement is uniquely defined 
by the following loop, which should always be used as a source of 
symmetry information in preference to the above space-group names. 
They are only intended as comments. 
;
_shelx_estimated_absorpt_t_min 0.909
_shelx_estimated_absorpt_t_max 0.922

loop_
_space_group_symop_operation_xyz
'x, y, z'
'-x, y+1/2, -z+1/2'
'-x, -y, -z'
'x, -y-1/2, z-1/2'

loop_
_atom_site_label
_atom_site_type_symbol
_atom_site_fract_x
_atom_site_fract_y
_atom_site_fract_z
_atom_site_U_iso_or_equiv
_atom_site_adp_type
_atom_site_occupancy
_atom_site_site_symmetry_order
_atom_site_calc_flag
_atom_site_refinement_flags_posn
_atom_site_refinement_flags_adp
_atom_site_refinement_flags_occupancy
_atom_site_disorder_assembly
_atom_site_disorder_group
C1 C 0.8683(2) 0.9028(2) 0.54108(16) 0.0556(6) Uani 1 1 d . . . . .
H1 H 0.8649 0.9429 0.4844 0.067 Uiso 1 1 calc R U . . .
C2 C 0.7887(2) 0.9416(2) 0.59635(17) 0.0562(6) Uani 1 1 d . . . . .
H2 H 0.7301 1.0072 0.5766 0.067 Uiso 1 1 calc R U . . .
C3 C 0.7959(2) 0.8834(2) 0.68066(15) 0.0477(5) Uani 1 1 d . . . . .
H3 H 0.7423 0.9108 0.7178 0.057 Uiso 1 1 calc R U . . .
C4 C 0.88113(18) 0.78495(18) 0.71132(13) 0.0372(4) Uani 1 1 d . . . . .
C5 C 0.95997(19) 0.7456(2) 0.65475(14) 0.0420(5) Uani 1 1 d . . . . .
H5 H 1.0179 0.6793 0.6739 0.050 Uiso 1 1 calc R U . . .
C6 C 0.9530(2) 0.8042(2) 0.57032(15) 0.0508(5) Uani 1 1 d . . . . .
H6 H 1.0061 0.7768 0.5327 0.061 Uiso 1 1 calc R U . . .
C7 C 0.8892(2) 0.7217(2) 0.80430(14) 0.0447(5) Uani 1 1 d . . . . .
H7A H 0.9779 0.7013 0.8315 0.054 Uiso 1 1 calc R U . . .
H7B H 0.8618 0.7831 0.8449 0.054 Uiso 1 1 calc R U . . .
C8 C 0.67535(18) 0.61966(19) 0.77182(14) 0.0397(4) Uani 1 1 d . . . . .
H8A H 0.6517 0.6635 0.7125 0.048 Uiso 1 1 calc R U . . .
H8B H 0.6415 0.6666 0.8173 0.048 Uiso 1 1 calc R U . . .
C9 C 0.62812(18) 0.48015(18) 0.76354(13) 0.0359(4) Uani 1 1 d . . . . .
C10 C 0.74756(18) 0.39963(19) 0.76088(15) 0.0410(5) Uani 1 1 d . . . . .
H10 H 0.7793 0.3573 0.8209 0.049 Uiso 1 1 calc R U . . .
C11 C 0.84286(18) 0.50006(19) 0.74598(15) 0.0402(5) Uani 1 1 d . . . . .
H11A H 0.9302 0.4708 0.7682 0.048 Uiso 1 1 calc R U . . .
H11B H 0.8288 0.5241 0.6811 0.048 Uiso 1 1 calc R U . . .
C12 C 0.52477(17) 0.44943(17) 0.67937(13) 0.0341(4) Uani 1 1 d . . . . .
C13 C 0.40806(19) 0.51136(18) 0.65345(14) 0.0389(4) Uani 1 1 d . . . . .
H13 H 0.3877 0.5785 0.6888 0.047 Uiso 1 1 calc R U . . .
C14 C 0.3230(2) 0.4710(2) 0.57404(15) 0.0458(5) Uani 1 1 d . . . . .
C15 C 0.3518(2) 0.3730(2) 0.51975(15) 0.0500(5) Uani 1 1 d . . . . .
H15 H 0.2925 0.3478 0.4664 0.060 Uiso 1 1 calc R U . . .
C16 C 0.4686(2) 0.3127(2) 0.54466(14) 0.0473(5) Uani 1 1 d . . . . .
H16 H 0.4893 0.2475 0.5079 0.057 Uiso 1 1 calc R U . . .
C17 C 0.55491(19) 0.35036(18) 0.62525(14) 0.0390(4) Uani 1 1 d . . . . .
Cl1 Cl 0.17332(6) 0.54226(8) 0.54265(5) 0.0769(2) Uani 1 1 d . . . . .
N1 N 0.81329(15) 0.60458(16) 0.80211(11) 0.0393(4) Uani 1 1 d . . . . .
N2 N 0.57756(17) 0.44331(18) 0.84900(12) 0.0463(4) Uani 1 1 d . . . . .
O1 O 0.5164(2) 0.5206(2) 0.87921(15) 0.0860(7) Uani 1 1 d . . . . .
O2 O 0.5937(3) 0.3380(2) 0.8775(2) 0.1319(12) Uani 1 1 d . . . . .
S1 S 0.70435(6) 0.28020(5) 0.66989(5) 0.05517(19) Uani 1 1 d . . . . .

loop_
_atom_site_aniso_label
_atom_site_aniso_U_11
_atom_site_aniso_U_22
_atom_site_aniso_U_33
_atom_site_aniso_U_23
_atom_site_aniso_U_13
_atom_site_aniso_U_12
C1 0.0690(15) 0.0579(14) 0.0407(12) 0.0022(10) 0.0145(10) -0.0106(12)
C2 0.0623(15) 0.0480(13) 0.0585(14) 0.0027(11) 0.0141(11) 0.0046(11)
C3 0.0482(12) 0.0483(12) 0.0515(12) -0.0075(10) 0.0216(10) -0.0023(10)
C4 0.0362(10) 0.0379(10) 0.0385(10) -0.0069(8) 0.0104(8) -0.0118(8)
C5 0.0370(10) 0.0409(10) 0.0492(12) -0.0058(9) 0.0120(9) -0.0055(8)
C6 0.0554(13) 0.0578(14) 0.0444(12) -0.0113(10) 0.0222(10) -0.0097(11)
C7 0.0459(11) 0.0492(12) 0.0379(11) -0.0043(9) 0.0079(9) -0.0131(9)
C8 0.0387(10) 0.0365(10) 0.0474(11) -0.0042(8) 0.0172(8) -0.0021(8)
C9 0.0372(10) 0.0347(10) 0.0394(10) 0.0001(8) 0.0160(8) -0.0009(8)
C10 0.0387(11) 0.0358(10) 0.0495(11) 0.0047(9) 0.0123(9) 0.0039(8)
C11 0.0327(10) 0.0401(11) 0.0491(12) 0.0054(9) 0.0121(8) 0.0042(8)
C12 0.0366(10) 0.0308(9) 0.0390(10) 0.0006(7) 0.0172(8) -0.0019(7)
C13 0.0427(11) 0.0358(10) 0.0416(11) 0.0012(8) 0.0171(8) 0.0024(8)
C14 0.0420(11) 0.0491(12) 0.0453(11) 0.0086(9) 0.0083(9) 0.0017(9)
C15 0.0553(13) 0.0544(13) 0.0388(11) -0.0015(9) 0.0083(9) -0.0089(11)
C16 0.0618(14) 0.0413(11) 0.0437(11) -0.0100(9) 0.0225(10) -0.0079(10)
C17 0.0445(11) 0.0311(9) 0.0463(11) -0.0022(8) 0.0202(9) -0.0023(8)
Cl1 0.0528(4) 0.0915(5) 0.0779(5) 0.0030(4) -0.0018(3) 0.0212(3)
N1 0.0370(9) 0.0436(9) 0.0379(8) 0.0007(7) 0.0095(7) -0.0057(7)
N2 0.0478(10) 0.0513(11) 0.0429(10) 0.0009(8) 0.0169(8) -0.0073(8)
O1 0.1087(16) 0.0860(14) 0.0851(14) -0.0053(11) 0.0672(13) 0.0037(13)
O2 0.212(3) 0.0772(15) 0.154(2) 0.0568(16) 0.139(2) 0.0375(18)
S1 0.0482(3) 0.0388(3) 0.0811(4) -0.0128(3) 0.0203(3) 0.0070(2)

loop_
_atom_type_symbol
_atom_type_description
_atom_type_scat_dispersion_real
_atom_type_scat_dispersion_imag
_atom_type_scat_source
C C 0.0033 0.0016 'International Tables Vol C Tables 4.2.6.8 and 6.1.1.4'
H H 0.0000 0.0000 'International Tables Vol C Tables 4.2.6.8 and 6.1.1.4'
N N 0.0061 0.0033 'International Tables Vol C Tables 4.2.6.8 and 6.1.1.4'
O O 0.0106 0.0060 'International Tables Vol C Tables 4.2.6.8 and 6.1.1.4'
S S 0.1246 0.1234 'International Tables Vol C Tables 4.2.6.8 and 6.1.1.4'
Cl Cl 0.1484 0.1585 'International Tables Vol C Tables 4.2.6.8 and 6.1.1.4'

loop_
_geom_angle_atom_site_label_1
_geom_angle_atom_site_label_2
_geom_angle_atom_site_label_3
_geom_angle
_geom_angle_site_symmetry_1
_geom_angle_site_symmetry_3
_geom_angle_publ_flag
C2 C1 C6 119.5(2) . . ?
C2 C1 H1 120.3 . . ?
C6 C1 H1 120.3 . . ?
C3 C2 C1 119.9(2) . . ?
C3 C2 H2 120.0 . . ?
C1 C2 H2 120.0 . . ?
C2 C3 C4 121.3(2) . . ?
C2 C3 H3 119.4 . . ?
C4 C3 H3 119.4 . . ?
C3 C4 C5 118.38(19) . . ?
C3 C4 C7 121.08(18) . . ?
C5 C4 C7 120.54(19) . . ?
C6 C5 C4 120.4(2) . . ?
C6 C5 H5 119.8 . . ?
C4 C5 H5 119.8 . . ?
C1 C6 C5 120.6(2) . . ?
C1 C6 H6 119.7 . . ?
C5 C6 H6 119.7 . . ?
N1 C7 C4 115.52(16) . . ?
N1 C7 H7A 108.4 . . ?
C4 C7 H7A 108.4 . . ?
N1 C7 H7B 108.4 . . ?
C4 C7 H7B 108.4 . . ?
H7A C7 H7B 107.5 . . ?
N1 C8 C9 102.53(15) . . ?
N1 C8 H8A 111.3 . . ?
C9 C8 H8A 111.3 . . ?
N1 C8 H8B 111.3 . . ?
C9 C8 H8B 111.3 . . ?
H8A C8 H8B 109.2 . . ?
C12 C9 C8 115.88(16) . . ?
C12 C9 N2 107.06(15) . . ?
C8 C9 N2 110.20(15) . . ?
C12 C9 C10 108.88(16) . . ?
C8 C9 C10 104.78(15) . . ?
N2 C9 C10 109.99(15) . . ?
C11 C10 C9 102.91(15) . . ?
C11 C10 S1 115.55(14) . . ?
C9 C10 S1 108.77(13) . . ?
C11 C10 H10 109.8 . . ?
C9 C10 H10 109.8 . . ?
S1 C10 H10 109.8 . . ?
N1 C11 C10 100.92(15) . . ?
N1 C11 H11A 111.6 . . ?
C10 C11 H11A 111.6 . . ?
N1 C11 H11B 111.6 . . ?
C10 C11 H11B 111.6 . . ?
H11A C11 H11B 109.4 . . ?
C13 C12 C17 120.37(18) . . ?
C13 C12 C9 125.45(17) . . ?
C17 C12 C9 114.18(17) . . ?
C14 C13 C12 118.25(18) . . ?
C14 C13 H13 120.9 . . ?
C12 C13 H13 120.9 . . ?
C13 C14 C15 121.9(2) . . ?
C13 C14 Cl1 119.22(17) . . ?
C15 C14 Cl1 118.82(17) . . ?
C16 C15 C14 119.88(19) . . ?
C16 C15 H15 120.1 . . ?
C14 C15 H15 120.1 . . ?
C15 C16 C17 119.13(19) . . ?
C15 C16 H16 120.4 . . ?
C17 C16 H16 120.4 . . ?
C16 C17 C12 120.41(19) . . ?
C16 C17 S1 125.32(16) . . ?
C12 C17 S1 114.25(15) . . ?
C8 N1 C11 104.44(15) . . ?
C8 N1 C7 116.08(16) . . ?
C11 N1 C7 116.33(16) . . ?
O2 N2 O1 123.0(2) . . ?
O2 N2 C9 118.58(19) . . ?
O1 N2 C9 118.18(18) . . ?
C17 S1 C10 92.68(9) . . ?

loop_
_geom_bond_atom_site_label_1
_geom_bond_atom_site_label_2
_geom_bond_distance
_geom_bond_site_symmetry_2
_geom_bond_publ_flag
C1 C2 1.377(3) . ?
C1 C6 1.376(3) . ?
C1 H1 0.9300 . ?
C2 C3 1.374(3) . ?
C2 H2 0.9300 . ?
C3 C4 1.382(3) . ?
C3 H3 0.9300 . ?
C4 C5 1.386(3) . ?
C4 C7 1.510(3) . ?
C5 C6 1.377(3) . ?
C5 H5 0.9300 . ?
C6 H6 0.9300 . ?
C7 N1 1.466(3) . ?
C7 H7A 0.9700 . ?
C7 H7B 0.9700 . ?
C8 N1 1.456(2) . ?
C8 C9 1.537(3) . ?
C8 H8A 0.9700 . ?
C8 H8B 0.9700 . ?
C9 C12 1.499(3) . ?
C9 N2 1.538(2) . ?
C9 C10 1.544(3) . ?
C10 C11 1.518(3) . ?
C10 S1 1.814(2) . ?
C10 H10 0.9800 . ?
C11 N1 1.451(3) . ?
C11 H11A 0.9700 . ?
C11 H11B 0.9700 . ?
C12 C13 1.385(3) . ?
C12 C17 1.392(3) . ?
C13 C14 1.376(3) . ?
C13 H13 0.9300 . ?
C14 C15 1.379(3) . ?
C14 Cl1 1.737(2) . ?
C15 C16 1.378(3) . ?
C15 H15 0.9300 . ?
C16 C17 1.387(3) . ?
C16 H16 0.9300 . ?
C17 S1 1.751(2) . ?
N2 O2 1.175(3) . ?
N2 O1 1.192(3) . ?

loop_
_geom_torsion_atom_site_label_1
_geom_torsion_atom_site_label_2
_geom_torsion_atom_site_label_3
_geom_torsion_atom_site_label_4
_geom_torsion
_geom_torsion_site_symmetry_1
_geom_torsion_site_symmetry_2
_geom_torsion_site_symmetry_3
_geom_torsion_site_symmetry_4
_geom_torsion_publ_flag
C6 C1 C2 C3 1.1(4) . . . . ?
C1 C2 C3 C4 -0.6(3) . . . . ?
C2 C3 C4 C5 0.0(3) . . . . ?
C2 C3 C4 C7 179.7(2) . . . . ?
C3 C4 C5 C6 0.2(3) . . . . ?
C7 C4 C5 C6 -179.50(18) . . . . ?
C2 C1 C6 C5 -1.0(3) . . . . ?
C4 C5 C6 C1 0.3(3) . . . . ?
C3 C4 C7 N1 94.9(2) . . . . ?
C5 C4 C7 N1 -85.4(2) . . . . ?
N1 C8 C9 C12 -137.17(16) . . . . ?
N1 C8 C9 N2 101.10(17) . . . . ?
N1 C8 C9 C10 -17.18(19) . . . . ?
C12 C9 C10 C11 112.34(17) . . . . ?
C8 C9 C10 C11 -12.2(2) . . . . ?
N2 C9 C10 C11 -130.64(16) . . . . ?
C12 C9 C10 S1 -10.70(18) . . . . ?
C8 C9 C10 S1 -135.26(14) . . . . ?
N2 C9 C10 S1 106.32(15) . . . . ?
C9 C10 C11 N1 37.30(19) . . . . ?
S1 C10 C11 N1 155.69(13) . . . . ?
C8 C9 C12 C13 -55.9(2) . . . . ?
N2 C9 C12 C13 67.5(2) . . . . ?
C10 C9 C12 C13 -173.65(17) . . . . ?
C8 C9 C12 C17 123.50(18) . . . . ?
N2 C9 C12 C17 -113.12(18) . . . . ?
C10 C9 C12 C17 5.8(2) . . . . ?
C17 C12 C13 C14 0.9(3) . . . . ?
C9 C12 C13 C14 -179.71(18) . . . . ?
C12 C13 C14 C15 -1.0(3) . . . . ?
C12 C13 C14 Cl1 177.23(14) . . . . ?
C13 C14 C15 C16 0.0(3) . . . . ?
Cl1 C14 C15 C16 -178.21(17) . . . . ?
C14 C15 C16 C17 1.0(3) . . . . ?
C15 C16 C17 C12 -1.1(3) . . . . ?
C15 C16 C17 S1 177.23(16) . . . . ?
C13 C12 C17 C16 0.1(3) . . . . ?
C9 C12 C17 C16 -179.30(17) . . . . ?
C13 C12 C17 S1 -178.39(14) . . . . ?
C9 C12 C17 S1 2.2(2) . . . . ?
C9 C8 N1 C11 42.34(18) . . . . ?
C9 C8 N1 C7 171.84(15) . . . . ?
C10 C11 N1 C8 -50.62(18) . . . . ?
C10 C11 N1 C7 -179.97(16) . . . . ?
C4 C7 N1 C8 -64.1(2) . . . . ?
C4 C7 N1 C11 59.4(2) . . . . ?
C12 C9 N2 O2 88.4(3) . . . . ?
C8 C9 N2 O2 -144.7(3) . . . . ?
C10 C9 N2 O2 -29.7(3) . . . . ?
C12 C9 N2 O1 -86.6(2) . . . . ?
C8 C9 N2 O1 40.3(3) . . . . ?
C10 C9 N2 O1 155.3(2) . . . . ?
C16 C17 S1 C10 174.01(18) . . . . ?
C12 C17 S1 C10 -7.55(16) . . . . ?
C11 C10 S1 C17 -104.74(15) . . . . ?
C9 C10 S1 C17 10.35(14) . . . . ?
